data_7234902
loop_
_publ_author_name
'Ling Chen'
'Shao-Yun Yin'
'Mei Pan'
'Kai Wu'
'Hai-Ping Wang'
'Ya-Nan Fan'
'Cheng-Yong Su'

_publ_section_title
;
 A naked eye colorimetric sensor for alcohol vapor discrimination and
 amplified spontaneous emission (ASE) from a highly fluorescent
 excited-state intramolecular proton transfer (ESIPT) molecule
;
_journal_name_full 'Journal of Materials Chemistry C'
_journal_page_first 6962
_journal_page_last 6966
_journal_paper_doi 10.1039/C6TC01308B
_journal_volume 4
_journal_year 2016
_chemical_formula_moiety 'C27 H17 F3 N2 O'
_chemical_formula_sum 'C27 H17 F3 N2 O'
_chemical_formula_weight 442.42
_space_group_crystal_system monoclinic
_space_group_IT_number 14
_space_group_name_Hall '-P 2yn'
_space_group_name_H-M_alt 'P 1 21/n 1'
_atom_sites_solution_hydrogens geom
_cell_angle_alpha 90
_cell_angle_beta 93.617(3)
_cell_angle_gamma 90
_cell_formula_units_Z 4
_cell_length_a 14.1247(5)
_cell_length_b 10.5410(4)
_cell_length_c 14.3333(4)
_cell_measurement_reflns_used 4794
_cell_measurement_temperature 293(2)
_cell_measurement_theta_max 29.8170
_cell_measurement_theta_min 3.4430
_cell_volume 2129.81(13)
_computing_molecular_graphics 'Olex2 (Dolomanov et al., 2009)'
_computing_publication_material 'Olex2 (Dolomanov et al., 2009)'
_computing_structure_refinement 'ShelXL (Sheldrick, 2015)'
_computing_structure_solution 'XS (Sheldrick, 2008)'
_diffrn_ambient_temperature 293(2)
_diffrn_measured_fraction_theta_full 0.998
_diffrn_measured_fraction_theta_max 0.834
_diffrn_measurement_device_type 'multiwire proportional'
_diffrn_measurement_method 'phi and omega scans'
_diffrn_radiation_monochromator graphite
_diffrn_radiation_type MoK\a
_diffrn_radiation_wavelength 0.71073
_diffrn_reflns_av_R_equivalents 0.0319
_diffrn_reflns_av_unetI/netI 0.0393
_diffrn_reflns_Laue_measured_fraction_full 0.998
_diffrn_reflns_Laue_measured_fraction_max 0.834
_diffrn_reflns_limit_h_max 18
_diffrn_reflns_limit_h_min -15
_diffrn_reflns_limit_k_max 13
_diffrn_reflns_limit_k_min -14
_diffrn_reflns_limit_l_max 18
_diffrn_reflns_limit_l_min -19
_diffrn_reflns_number 13336
_diffrn_reflns_point_group_measured_fraction_full 0.998
_diffrn_reflns_point_group_measured_fraction_max 0.834
_diffrn_reflns_theta_full 26.000
_diffrn_reflns_theta_max 29.968
_diffrn_reflns_theta_min 2.848
_exptl_absorpt_coefficient_mu 0.103
_exptl_absorpt_correction_type none
_exptl_crystal_density_diffrn 1.380
_exptl_crystal_description block
_exptl_crystal_F_000 912
_refine_diff_density_max 0.190
_refine_diff_density_min -0.182
_refine_diff_density_rms 0.038
_refine_ls_extinction_coef .
_refine_ls_extinction_method none
_refine_ls_goodness_of_fit_ref 1.046
_refine_ls_hydrogen_treatment constr
_refine_ls_matrix_type full
_refine_ls_number_parameters 299
_refine_ls_number_reflns 5156
_refine_ls_number_restraints 0
_refine_ls_restrained_S_all 1.046
_refine_ls_R_factor_all 0.0923
_refine_ls_R_factor_gt 0.0522
_refine_ls_shift/su_max 0.000
_refine_ls_shift/su_mean 0.000
_refine_ls_structure_factor_coef Fsqd
_refine_ls_weighting_details
;
 w=1/[\s^2^(Fo^2^)+(0.1000P)^2^]
 where P=(Fo^2^+2Fc^2^)/3
;
_refine_ls_weighting_scheme calc
_refine_ls_wR_factor_gt 0.1509
_refine_ls_wR_factor_ref 0.1789
_reflns_Friedel_coverage 0.000
_reflns_Friedel_fraction_full .
_reflns_Friedel_fraction_max .
_reflns_number_gt 3207
_reflns_number_total 5156
_reflns_threshold_expression 'I > 2\s(I)'
_cod_data_source_file J-Mater-Chem-C-2016-4-6962.cif
_cod_data_source_block 6
_cod_database_code 7234902
_shelx_space_group_comment
;
The symmetry employed for this shelxl refinement is uniquely defined
by the following loop, which should always be used as a source of
symmetry information in preference to the above space-group names.
They are only intended as comments.
;
_olex2_refinement_description
;
1. Fixed Uiso
 At 1.2 times of:
  All C(H) groups
 At 1.5 times of:
  All O(H) groups
2.a Aromatic/amide H refined with riding coordinates:
 C10(H10), C21(H21), C17(H17), C25(H25), C3(H3), C23(H23), C18(H18), C5(H5),
 C20(H20), C26(H26), C1(H1), C2(H2), C6(H6), C11(H11), C14(H14), C13(H13)
2.b Idealised tetrahedral OH refined as rotating group:
 O1(H1A)
;

loop_
_space_group_symop_operation_xyz
'x, y, z'
'-x+1/2, y+1/2, -z+1/2'
'-x, -y, -z'
'x-1/2, -y-1/2, z-1/2'

loop_
_atom_site_label
_atom_site_type_symbol
_atom_site_fract_x
_atom_site_fract_y
_atom_site_fract_z
_atom_site_U_iso_or_equiv
_atom_site_adp_type
_atom_site_occupancy
_atom_site_site_symmetry_order
_atom_site_calc_flag
_atom_site_refinement_flags_posn
_atom_site_refinement_flags_adp
_atom_site_refinement_flags_occupancy
_atom_site_disorder_assembly
_atom_site_disorder_group
N2 N 0.08000(11) 0.88471(15) 0.08347(10) 0.0417(4) Uani 1 1 d . . . . .
N1 N 0.15815(10) 0.92913(14) -0.04153(9) 0.0388(4) Uani 1 1 d . . . . .
C16 C 0.16074(12) 1.02313(18) 0.20412(11) 0.0396(4) Uani 1 1 d . . . . .
C15 C 0.28504(12) 1.07785(17) 0.02219(11) 0.0376(4) Uani 1 1 d . . . . .
C9 C 0.08784(12) 0.85749(17) -0.00680(12) 0.0396(4) Uani 1 1 d . . . . .
C7 C 0.19789(12) 1.00316(16) 0.03144(11) 0.0377(4) Uani 1 1 d . . . . .
C8 C 0.14776(12) 0.97494(17) 0.10787(11) 0.0382(4) Uani 1 1 d . . . . .
C22 C 0.03001(12) 0.75890(18) -0.05505(12) 0.0415(4) Uani 1 1 d . . . . .
C10 C 0.29202(14) 1.17405(19) -0.04332(12) 0.0466(5) Uani 1 1 d . . . . .
H10 H 0.2392 1.1962 -0.0819 0.056 Uiso 1 1 calc R . . . .
C21 C 0.13860(15) 0.9475(2) 0.27896(13) 0.0528(5) Uani 1 1 d . . . . .
H21 H 0.1119 0.8678 0.2677 0.063 Uiso 1 1 calc R . . . .
C4 C 0.18921(13) 0.93710(18) -0.13568(11) 0.0426(4) Uani 1 1 d . . . . .
C27 C -0.03929(14) 0.69572(19) -0.00662(13) 0.0487(5) Uani 1 1 d . . . . .
C17 C 0.19721(15) 1.14303(19) 0.22349(12) 0.0485(5) Uani 1 1 d . . . . .
H17 H 0.2101 1.1968 0.1744 0.058 Uiso 1 1 calc R . . . .
C25 C -0.07895(16) 0.5637(2) -0.13980(16) 0.0634(6) Uani 1 1 d . . . . .
H25 H -0.1149 0.4991 -0.1686 0.076 Uiso 1 1 calc R . . . .
C3 C 0.27275(15) 0.8800(2) -0.15651(14) 0.0563(5) Uani 1 1 d . . . . .
H3 H 0.3069 0.8315 -0.1118 0.068 Uiso 1 1 calc R . . . .
C23 C 0.04309(15) 0.7199(2) -0.14644(14) 0.0562(5) Uani 1 1 d . . . . .
H23 H 0.0889 0.7588 -0.1804 0.067 Uiso 1 1 calc R . . . .
C19 C 0.19483(15) 1.1052(2) 0.38576(13) 0.0531(5) Uani 1 1 d . . . . .
C18 C 0.21488(16) 1.1842(2) 0.31510(14) 0.0570(5) Uani 1 1 d . . . . .
H18 H 0.2400 1.2645 0.3276 0.068 Uiso 1 1 calc R . . . .
C24 C -0.01110(16) 0.6252(2) -0.18571(15) 0.0590(6) Uani 1 1 d . . . . .
C5 C 0.13700(18) 1.0068(2) -0.20183(14) 0.0604(6) Uani 1 1 d . . . . .
H5 H 0.0796 1.0429 -0.1876 0.072 Uiso 1 1 calc R . . . .
C20 C 0.15572(17) 0.9892(2) 0.37046(13) 0.0626(6) Uani 1 1 d . . . . .
H20 H 0.1406 0.9383 0.4204 0.075 Uiso 1 1 calc R . . . .
C26 C -0.09265(16) 0.5997(2) -0.05000(16) 0.0638(6) Uani 1 1 d . . . . .
H26 H -0.1387 0.5590 -0.0174 0.077 Uiso 1 1 calc R . . . .
C1 C 0.2546(2) 0.9677(3) -0.30956(17) 0.0844(9) Uani 1 1 d . . . . .
H1 H 0.2777 0.9792 -0.3683 0.101 Uiso 1 1 calc R . . . .
C12 C 0.45193(15) 1.2063(2) 0.00812(17) 0.0643(6) Uani 1 1 d . . . . .
C2 C 0.30501(19) 0.8954(3) -0.24379(17) 0.0792(8) Uani 1 1 d . . . . .
H2 H 0.3613 0.8569 -0.2587 0.095 Uiso 1 1 calc R . . . .
C6 C 0.1704(2) 1.0228(3) -0.28908(14) 0.0793(8) Uani 1 1 d . . . . .
H6 H 0.1361 1.0707 -0.3340 0.095 Uiso 1 1 calc R . . . .
F2 F 0.21622(10) 1.14306(16) 0.47559(8) 0.0803(5) Uani 1 1 d . . . . .
O1 O -0.05655(12) 0.72375(17) 0.08343(10) 0.0702(5) Uani 1 1 d . . . . .
H1A H -0.0180 0.7766 0.1040 0.105 Uiso 1 1 calc GR . . . .
F3 F 0.00387(11) 0.59059(18) -0.27514(10) 0.0958(6) Uani 1 1 d . . . . .
F1 F 0.53481(11) 1.26994(19) 0.00107(14) 0.1145(7) Uani 1 1 d . . . . .
C11 C 0.37685(15) 1.2371(2) -0.05159(14) 0.0563(5) Uani 1 1 d . . . . .
H11 H 0.3824 1.2992 -0.0970 0.068 Uiso 1 1 calc R . . . .
C14 C 0.36422(14) 1.0489(2) 0.07954(14) 0.0544(5) Uani 1 1 d . . . . .
H14 H 0.3609 0.9839 0.1231 0.065 Uiso 1 1 calc R . . . .
C13 C 0.44803(16) 1.1141(3) 0.07359(18) 0.0716(7) Uani 1 1 d . . . . .
H13 H 0.5006 1.0954 0.1135 0.086 Uiso 1 1 calc R . . . .

loop_
_atom_site_aniso_label
_atom_site_aniso_U_11
_atom_site_aniso_U_22
_atom_site_aniso_U_33
_atom_site_aniso_U_23
_atom_site_aniso_U_13
_atom_site_aniso_U_12
N2 0.0399(8) 0.0459(8) 0.0399(8) -0.0038(6) 0.0081(6) -0.0048(7)
N1 0.0353(8) 0.0470(9) 0.0342(7) -0.0043(6) 0.0040(6) -0.0055(7)
C16 0.0373(9) 0.0462(10) 0.0356(9) -0.0018(7) 0.0057(7) 0.0041(8)
C15 0.0386(9) 0.0406(9) 0.0338(8) -0.0029(7) 0.0047(7) -0.0030(8)
C9 0.0347(9) 0.0446(10) 0.0401(9) -0.0035(7) 0.0062(7) -0.0011(8)
C7 0.0386(9) 0.0393(9) 0.0351(8) -0.0028(7) 0.0019(7) -0.0017(8)
C8 0.0380(9) 0.0388(9) 0.0381(9) -0.0013(7) 0.0050(7) -0.0017(8)
C22 0.0357(9) 0.0437(10) 0.0453(10) -0.0063(8) 0.0031(7) -0.0020(8)
C10 0.0466(11) 0.0492(11) 0.0435(10) 0.0055(8) -0.0008(8) -0.0035(9)
C21 0.0597(12) 0.0563(12) 0.0435(10) 0.0001(9) 0.0124(9) -0.0089(10)
C4 0.0453(10) 0.0462(10) 0.0367(9) -0.0057(8) 0.0066(8) -0.0070(9)
C27 0.0418(11) 0.0529(11) 0.0520(11) -0.0030(9) 0.0070(8) -0.0065(9)
C17 0.0603(12) 0.0443(10) 0.0414(10) -0.0025(8) 0.0074(9) 0.0001(9)
C25 0.0536(13) 0.0601(13) 0.0752(15) -0.0141(11) -0.0058(11) -0.0161(11)
C3 0.0456(12) 0.0709(14) 0.0534(11) -0.0106(10) 0.0092(9) -0.0013(10)
C23 0.0492(12) 0.0670(14) 0.0532(11) -0.0141(10) 0.0106(9) -0.0163(10)
C19 0.0490(11) 0.0742(15) 0.0360(9) -0.0147(10) 0.0032(8) 0.0102(11)
C18 0.0620(13) 0.0535(12) 0.0554(12) -0.0171(10) 0.0043(10) 0.0020(10)
C24 0.0513(12) 0.0688(14) 0.0570(12) -0.0226(11) 0.0025(9) -0.0107(11)
C5 0.0744(15) 0.0582(13) 0.0478(11) -0.0031(10) -0.0021(10) 0.0080(12)
C20 0.0728(15) 0.0785(16) 0.0378(10) 0.0069(10) 0.0139(9) -0.0016(13)
C26 0.0560(13) 0.0665(14) 0.0698(14) -0.0057(11) 0.0104(11) -0.0234(11)
C1 0.110(2) 0.100(2) 0.0457(12) -0.0139(14) 0.0256(14) -0.0371(19)
C12 0.0399(12) 0.0704(15) 0.0826(15) 0.0158(12) 0.0042(10) -0.0165(11)
C2 0.0673(16) 0.111(2) 0.0617(14) -0.0291(15) 0.0250(12) -0.0163(16)
C6 0.133(3) 0.0670(15) 0.0375(11) 0.0021(11) -0.0014(13) -0.0071(17)
F2 0.0808(10) 0.1166(13) 0.0428(7) -0.0257(7) -0.0021(6) 0.0114(8)
O1 0.0720(11) 0.0814(12) 0.0597(9) -0.0112(8) 0.0234(8) -0.0326(9)
F3 0.0925(11) 0.1232(14) 0.0727(9) -0.0517(9) 0.0130(8) -0.0402(10)
F1 0.0550(9) 0.1302(15) 0.1568(15) 0.0564(12) -0.0036(9) -0.0427(10)
C11 0.0562(13) 0.0543(12) 0.0591(12) 0.0167(10) 0.0092(10) -0.0087(10)
C14 0.0462(12) 0.0596(12) 0.0564(11) 0.0183(10) -0.0040(9) -0.0065(10)
C13 0.0406(12) 0.0856(17) 0.0865(16) 0.0302(14) -0.0114(10) -0.0124(12)

loop_
_atom_type_symbol
_atom_type_description
_atom_type_scat_dispersion_real
_atom_type_scat_dispersion_imag
_atom_type_scat_source
C C 0.0033 0.0016 'International Tables Vol C Tables 4.2.6.8 and 6.1.1.4'
H H 0.0000 0.0000 'International Tables Vol C Tables 4.2.6.8 and 6.1.1.4'
F F 0.0171 0.0103 'International Tables Vol C Tables 4.2.6.8 and 6.1.1.4'
N N 0.0061 0.0033 'International Tables Vol C Tables 4.2.6.8 and 6.1.1.4'
O O 0.0106 0.0060 'International Tables Vol C Tables 4.2.6.8 and 6.1.1.4'

loop_
_geom_angle_atom_site_label_1
_geom_angle_atom_site_label_2
_geom_angle_atom_site_label_3
_geom_angle
_geom_angle_site_symmetry_1
_geom_angle_site_symmetry_3
C9 N2 C8 107.16(14) . .
C9 N1 C7 107.67(13) . .
C9 N1 C4 129.92(14) . .
C7 N1 C4 122.38(14) . .
C21 C16 C8 120.37(18) . .
C17 C16 C8 121.70(16) . .
C17 C16 C21 117.91(17) . .
C10 C15 C7 123.07(16) . .
C14 C15 C7 118.58(16) . .
C14 C15 C10 118.33(17) . .
N2 C9 N1 109.91(15) . .
N2 C9 C22 122.04(15) . .
N1 C9 C22 127.98(15) . .
N1 C7 C15 122.04(14) . .
C8 C7 N1 105.88(15) . .
C8 C7 C15 131.49(15) . .
N2 C8 C16 121.31(15) . .
C7 C8 N2 109.36(15) . .
C7 C8 C16 129.28(16) . .
C27 C22 C9 119.20(15) . .
C23 C22 C9 123.22(16) . .
C23 C22 C27 117.52(17) . .
C15 C10 H10 119.7 . .
C11 C10 C15 120.52(18) . .
C11 C10 H10 119.7 . .
C16 C21 H21 119.6 . .
C16 C21 C20 120.9(2) . .
C20 C21 H21 119.6 . .
C3 C4 N1 119.47(17) . .
C3 C4 C5 120.95(18) . .
C5 C4 N1 119.50(17) . .
C26 C27 C22 120.09(18) . .
O1 C27 C22 122.57(17) . .
O1 C27 C26 117.34(17) . .
C16 C17 H17 119.5 . .
C16 C17 C18 121.07(18) . .
C18 C17 H17 119.5 . .
C24 C25 H25 121.0 . .
C24 C25 C26 117.92(19) . .
C26 C25 H25 121.0 . .
C4 C3 H3 120.4 . .
C2 C3 C4 119.1(2) . .
C2 C3 H3 120.4 . .
C22 C23 H23 120.0 . .
C24 C23 C22 120.04(19) . .
C24 C23 H23 120.0 . .
C18 C19 F2 118.8(2) . .
C20 C19 C18 122.47(18) . .
C20 C19 F2 118.8(2) . .
C17 C18 H18 120.7 . .
C19 C18 C17 118.7(2) . .
C19 C18 H18 120.7 . .
C25 C24 F3 118.89(18) . .
C23 C24 C25 123.07(19) . .
C23 C24 F3 118.04(19) . .
C4 C5 H5 120.3 . .
C6 C5 C4 119.5(2) . .
C6 C5 H5 120.3 . .
C21 C20 H20 120.5 . .
C19 C20 C21 118.91(19) . .
C19 C20 H20 120.5 . .
C27 C26 H26 119.3 . .
C25 C26 C27 121.3(2) . .
C25 C26 H26 119.3 . .
C2 C1 H1 119.8 . .
C6 C1 H1 119.8 . .
C6 C1 C2 120.4(2) . .
F1 C12 C11 118.5(2) . .
C13 C12 F1 118.6(2) . .
C13 C12 C11 122.9(2) . .
C3 C2 C1 120.3(2) . .
C3 C2 H2 119.8 . .
C1 C2 H2 119.8 . .
C5 C6 H6 120.2 . .
C1 C6 C5 119.7(2) . .
C1 C6 H6 120.2 . .
C27 O1 H1A 109.5 . .
C10 C11 H11 120.7 . .
C12 C11 C10 118.52(18) . .
C12 C11 H11 120.7 . .
C15 C14 H14 119.3 . .
C13 C14 C15 121.37(19) . .
C13 C14 H14 119.3 . .
C12 C13 C14 118.3(2) . .
C12 C13 H13 120.8 . .
C14 C13 H13 120.8 . .

loop_
_geom_bond_atom_site_label_1
_geom_bond_atom_site_label_2
_geom_bond_distance
_geom_bond_site_symmetry_2
N2 C9 1.337(2) .
N2 C8 1.379(2) .
N1 C9 1.366(2) .
N1 C7 1.394(2) .
N1 C4 1.447(2) .
C16 C8 1.471(2) .
C16 C21 1.388(3) .
C16 C17 1.386(3) .
C15 C7 1.474(2) .
C15 C10 1.390(3) .
C15 C14 1.380(3) .
C9 C22 1.468(3) .
C7 C8 1.374(2) .
C22 C27 1.403(3) .
C22 C23 1.396(3) .
C10 H10 0.9300 .
C10 C11 1.382(3) .
C21 H21 0.9300 .
C21 C20 1.390(3) .
C4 C3 1.374(3) .
C4 C5 1.377(3) .
C27 C26 1.385(3) .
C27 O1 1.361(2) .
C17 H17 0.9300 .
C17 C18 1.391(3) .
C25 H25 0.9300 .
C25 C24 1.361(3) .
C25 C26 1.368(3) .
C3 H3 0.9300 .
C3 C2 1.368(3) .
C23 H23 0.9300 .
C23 C24 1.358(3) .
C19 C18 1.355(3) .
C19 C20 1.354(3) .
C19 F2 1.364(2) .
C18 H18 0.9300 .
C24 F3 1.362(2) .
C5 H5 0.9300 .
C5 C6 1.375(3) .
C20 H20 0.9300 .
C26 H26 0.9300 .
C1 H1 0.9300 .
C1 C2 1.375(4) .
C1 C6 1.371(4) .
C12 F1 1.358(2) .
C12 C11 1.359(3) .
C12 C13 1.355(3) .
C2 H2 0.9300 .
C6 H6 0.9300 .
O1 H1A 0.8200 .
C11 H11 0.9300 .
C14 H14 0.9300 .
C14 C13 1.376(3) .
C13 H13 0.9300 .

loop_
_geom_torsion_atom_site_label_1
_geom_torsion_atom_site_label_2
_geom_torsion_atom_site_label_3
_geom_torsion_atom_site_label_4
_geom_torsion
_geom_torsion_site_symmetry_1
_geom_torsion_site_symmetry_2
_geom_torsion_site_symmetry_3
_geom_torsion_site_symmetry_4
N2 C9 C22 C27 3.5(3) . . . .
N2 C9 C22 C23 -173.51(19) . . . .
N1 C9 C22 C27 -179.97(18) . . . .
N1 C9 C22 C23 3.0(3) . . . .
N1 C7 C8 N2 0.9(2) . . . .
N1 C7 C8 C16 178.44(17) . . . .
N1 C4 C3 C2 -175.44(19) . . . .
N1 C4 C5 C6 174.84(19) . . . .
C16 C21 C20 C19 -0.2(3) . . . .
C16 C17 C18 C19 -0.7(3) . . . .
C15 C7 C8 N2 -170.14(18) . . . .
C15 C7 C8 C16 7.4(3) . . . .
C15 C10 C11 C12 -2.5(3) . . . .
C15 C14 C13 C12 -1.5(4) . . . .
C9 N2 C8 C16 -177.86(16) . . . .
C9 N2 C8 C7 -0.1(2) . . . .
C9 N1 C7 C15 170.73(16) . . . .
C9 N1 C7 C8 -1.37(19) . . . .
C9 N1 C4 C3 -105.2(2) . . . .
C9 N1 C4 C5 77.9(2) . . . .
C9 C22 C27 C26 -178.0(2) . . . .
C9 C22 C27 O1 1.2(3) . . . .
C9 C22 C23 C24 177.9(2) . . . .
C7 N1 C9 N2 1.36(19) . . . .
C7 N1 C9 C22 -175.51(18) . . . .
C7 N1 C4 C3 76.9(2) . . . .
C7 N1 C4 C5 -99.9(2) . . . .
C7 C15 C10 C11 -177.09(17) . . . .
C7 C15 C14 C13 179.2(2) . . . .
C8 N2 C9 N1 -0.8(2) . . . .
C8 N2 C9 C22 176.31(16) . . . .
C8 C16 C21 C20 176.23(19) . . . .
C8 C16 C17 C18 -175.77(18) . . . .
C22 C27 C26 C25 0.5(4) . . . .
C22 C23 C24 C25 -0.5(4) . . . .
C22 C23 C24 F3 179.8(2) . . . .
C10 C15 C7 N1 60.9(2) . . . .
C10 C15 C7 C8 -129.3(2) . . . .
C10 C15 C14 C13 0.9(3) . . . .
C21 C16 C8 N2 28.2(3) . . . .
C21 C16 C8 C7 -149.1(2) . . . .
C21 C16 C17 C18 2.7(3) . . . .
C4 N1 C9 N2 -176.71(17) . . . .
C4 N1 C9 C22 6.4(3) . . . .
C4 N1 C7 C15 -11.0(3) . . . .
C4 N1 C7 C8 176.88(15) . . . .
C4 C3 C2 C1 0.3(4) . . . .
C4 C5 C6 C1 0.9(4) . . . .
C27 C22 C23 C24 0.8(3) . . . .
C17 C16 C8 N2 -153.40(18) . . . .
C17 C16 C8 C7 29.3(3) . . . .
C17 C16 C21 C20 -2.3(3) . . . .
C3 C4 C5 C6 -2.0(3) . . . .
C23 C22 C27 C26 -0.9(3) . . . .
C23 C22 C27 O1 178.4(2) . . . .
C18 C19 C20 C21 2.4(3) . . . .
C24 C25 C26 C27 -0.1(4) . . . .
C5 C4 C3 C2 1.4(3) . . . .
C20 C19 C18 C17 -2.0(3) . . . .
C26 C25 C24 C23 0.1(4) . . . .
C26 C25 C24 F3 179.8(2) . . . .
C2 C1 C6 C5 0.8(4) . . . .
C6 C1 C2 C3 -1.4(4) . . . .
F2 C19 C18 C17 176.97(18) . . . .
F2 C19 C20 C21 -176.54(19) . . . .
O1 C27 C26 C25 -178.8(2) . . . .
F1 C12 C11 C10 -178.8(2) . . . .
F1 C12 C13 C14 -179.1(2) . . . .
C11 C12 C13 C14 0.1(4) . . . .
C14 C15 C7 N1 -117.4(2) . . . .
C14 C15 C7 C8 52.5(3) . . . .
C14 C15 C10 C11 1.2(3) . . . .
C13 C12 C11 C10 1.9(4) . . . .
